data_1515243
loop_
_publ_author_name
'Zhu, Kelong'
'Vukotic, V. Nicholas'
'Noujeim, Nadim'
'Loeb, Stephen J.'

_publ_section_title
;
 Bis(benzimidazolium) axles and crown ether wheels: a versatile templating
 pair for the formation of [2]rotaxane molecular shuttles
;
_journal_issue 11
_journal_name_full 'Chemical Science'
_journal_page_first 3265
_journal_paper_doi 10.1039/c2sc20986a
_journal_volume 3
_journal_year 2012
_chemical_formula_sum 'C76.5 H96.5 B2 Cl1.5 F8 N4 O8'
_chemical_formula_weight 1426.87
_chemical_name_systematic
;
?
;
_space_group_IT_number 15
_symmetry_cell_setting monoclinic
_symmetry_space_group_name_Hall '-C 2yc'
_symmetry_space_group_name_H-M 'C 1 2/c 1'
_atom_sites_solution_hydrogens geom
_atom_sites_solution_primary direct
_atom_sites_solution_secondary difmap
_audit_creation_method SHELXL-97
_cell_angle_alpha 90.00
_cell_angle_beta 97.751(2)
_cell_angle_gamma 90.00
_cell_formula_units_Z 8
_cell_length_a 13.833(2)
_cell_length_b 29.043(4)
_cell_length_c 38.755(6)
_cell_measurement_reflns_used 681
_cell_measurement_temperature 173(2)
_cell_measurement_theta_max 25.00
_cell_measurement_theta_min 2.06
_cell_volume 15428(4)
_computing_cell_refinement 'Bruker SAINT'
_computing_data_collection 'Bruker SMART'
_computing_data_reduction 'Bruker SHELXTL XPREP'
_computing_molecular_graphics 'Bruker SHELXTL XP'
_computing_publication_material 'Bruker SHELXTL XCIF'
_computing_structure_refinement 'SHELXL-97 (Sheldrick, 1997)'
_computing_structure_solution 'SHELXS-97 (Sheldrick, 1997)'
_diffrn_ambient_temperature 173(2)
_diffrn_measured_fraction_theta_full 0.998
_diffrn_measured_fraction_theta_max 0.998
_diffrn_measurement_device_type 'Bruker APEX-I CCD'
_diffrn_measurement_method 'phi and omega scans'
_diffrn_radiation_monochromator graphite
_diffrn_radiation_source 'fine-focus sealed tube'
_diffrn_radiation_type MoK\a
_diffrn_radiation_wavelength 0.71073
_diffrn_reflns_av_R_equivalents 0.1179
_diffrn_reflns_av_sigmaI/netI 0.1027
_diffrn_reflns_limit_h_max 16
_diffrn_reflns_limit_h_min -16
_diffrn_reflns_limit_k_max 34
_diffrn_reflns_limit_k_min -34
_diffrn_reflns_limit_l_max 46
_diffrn_reflns_limit_l_min -46
_diffrn_reflns_number 70770
_diffrn_reflns_theta_full 25.00
_diffrn_reflns_theta_max 25.00
_diffrn_reflns_theta_min 2.06
_exptl_absorpt_coefficient_mu 0.141
_exptl_absorpt_correction_T_max 0.9805
_exptl_absorpt_correction_T_min 0.9669
_exptl_absorpt_correction_type empirical
_exptl_absorpt_process_details sadabs
_exptl_crystal_density_diffrn 1.229
_exptl_crystal_density_method 'not measured'
_exptl_crystal_F_000 6040
_exptl_crystal_size_max 0.24
_exptl_crystal_size_mid 0.20
_exptl_crystal_size_min 0.14
_platon_squeeze_details
;
Refinement of F^2^ against ALL reflections. The weighted R-factor wR and
goodness of fit S are based on F^2^, conventional R-factors R are based
on F, with F set to zero for negative F^2^. The threshold expression of
F^2^ > 2sigma(F^2^) is used only for calculating R-factors(gt) etc. and is
not relevant to the choice of reflections for refinement. R-factors based
on F^2^ are statistically about twice as large as those based on F, and R-
factors based on ALL data will be even larger.

Both BF4- anoins were treated as rigid groups using DFIX, SADI, DELU and SIMU
restraints. One of the BF4- anions was disordered over two sites and refined
with sofs of 1/3 nd 2/3.
Residual electron density in the lattice appeared to be CHCL3 but could not
be modeled satisfactorily. The unit cell was calculated to contain an
estimated 4 molecules of CHCL3 which were treated as a diffuse contribution
to the overall scattering without specific atom positions by SQUEEZE/PLATON.
;
_refine_diff_density_max 1.399
_refine_diff_density_min -0.553
_refine_diff_density_rms 0.084
_refine_ls_extinction_method none
_refine_ls_goodness_of_fit_ref 1.077
_refine_ls_hydrogen_treatment constr
_refine_ls_matrix_type full
_refine_ls_number_parameters 928
_refine_ls_number_reflns 13565
_refine_ls_number_restraints 177
_refine_ls_restrained_S_all 1.082
_refine_ls_R_factor_all 0.2103
_refine_ls_R_factor_gt 0.1356
_refine_ls_shift/su_max 0.000
_refine_ls_shift/su_mean 0.000
_refine_ls_structure_factor_coef Fsqd
_refine_ls_weighting_details 'calc w=1/[\s^2^(Fo^2^)+(0.1939P)^2^+35.8923P] where P=(Fo^2^+2Fc^2^)/3'
_refine_ls_weighting_scheme calc
_refine_ls_wR_factor_gt 0.3416
_refine_ls_wR_factor_ref 0.3923
_reflns_number_gt 7009
_reflns_number_total 13565
_reflns_threshold_expression >2sigma(I)
_cod_data_source_file c2sc20986a.txt
_cod_data_source_block kz92
_cod_original_sg_symbol_H-M C2/c
_cod_original_formula_sum 'C76.50 H96.50 B2 Cl1.50 F8 N4 O8'
_cod_database_code 1515243

loop_
_symmetry_equiv_pos_as_xyz
'x, y, z'
'-x, y, -z+1/2'
'x+1/2, y+1/2, z'
'-x+1/2, y+1/2, -z+1/2'
'-x, -y, -z'
'x, -y, z-1/2'
'-x+1/2, -y+1/2, -z'
'x+1/2, -y+1/2, z-1/2'

loop_
_atom_site_label
_atom_site_type_symbol
_atom_site_fract_x
_atom_site_fract_y
_atom_site_fract_z
_atom_site_U_iso_or_equiv
_atom_site_adp_type
_atom_site_occupancy
_atom_site_symmetry_multiplicity
_atom_site_calc_flag
_atom_site_refinement_flags
_atom_site_disorder_assembly
_atom_site_disorder_group
N1 N 0.5696(4) 0.90533(15) 0.08738(12) 0.0379(12) Uani 1 1 d . . .
H1D H 0.5409 0.8810 0.0770 0.045 Uiso 1 1 calc R . .
N2 N 0.6706(4) 0.94662(15) 0.12136(12) 0.0371(12) Uani 1 1 d . . .
H2D H 0.7181 0.9545 0.1377 0.044 Uiso 1 1 calc R . .
N3 N 0.7669(4) 0.69827(16) 0.17501(13) 0.0425(13) Uani 1 1 d . . .
H3D H 0.7416 0.6901 0.1538 0.051 Uiso 1 1 calc R . .
N4 N 0.8179(4) 0.74053(16) 0.22004(13) 0.0475(14) Uani 1 1 d . . .
H4A H 0.8327 0.7649 0.2332 0.057 Uiso 1 1 calc R . .
C1 C 0.0636(7) 0.8765(5) -0.0060(3) 0.111(4) Uani 1 1 d . . .
H1A H 0.0509 0.9093 -0.0103 0.166 Uiso 1 1 calc R . .
H1B H 0.0719 0.8706 0.0191 0.166 Uiso 1 1 calc R . .
H1C H 0.0085 0.8584 -0.0174 0.166 Uiso 1 1 calc R . .
C2 C 0.1423(7) 0.8691(3) -0.0595(2) 0.087(3) Uani 1 1 d . . .
H2A H 0.1311 0.9018 -0.0650 0.130 Uiso 1 1 calc R . .
H2B H 0.0860 0.8511 -0.0700 0.130 Uiso 1 1 calc R . .
H2C H 0.2009 0.8587 -0.0690 0.130 Uiso 1 1 calc R . .
C3 C 0.1737(10) 0.8107(3) -0.0134(3) 0.131(5) Uani 1 1 d . . .
H3A H 0.2330 0.8010 -0.0227 0.196 Uiso 1 1 calc R . .
H3B H 0.1178 0.7931 -0.0248 0.196 Uiso 1 1 calc R . .
H3C H 0.1812 0.8053 0.0117 0.196 Uiso 1 1 calc R . .
C4 C 0.1563(5) 0.8627(2) -0.02072(17) 0.0550(18) Uani 1 1 d . . .
C5 C 0.2410(5) 0.8900(2) -0.00211(14) 0.0380(14) Uani 1 1 d . . .
C6 C 0.2783(4) 0.8795(2) 0.03193(16) 0.0403(14) Uani 1 1 d . . .
H6A H 0.2519 0.8541 0.0429 0.048 Uiso 1 1 calc R . .
C7 C 0.3523(4) 0.9046(2) 0.05059(15) 0.0403(14) Uani 1 1 d . . .
H7A H 0.3756 0.8965 0.0740 0.048 Uiso 1 1 calc R . .
C8 C 0.3929(4) 0.9420(2) 0.03508(15) 0.0373(14) Uani 1 1 d . . .
C9 C 0.3553(5) 0.9530(2) 0.00135(15) 0.0437(15) Uani 1 1 d . . .
H9A H 0.3800 0.9790 -0.0095 0.052 Uiso 1 1 calc R . .
C10 C 0.2821(5) 0.9268(2) -0.01684(16) 0.0466(16) Uani 1 1 d . . .
H10A H 0.2594 0.9346 -0.0404 0.056 Uiso 1 1 calc R . .
C11 C 0.4701(5) 0.96992(19) 0.05555(15) 0.0397(14) Uani 1 1 d . . .
C12 C 0.5452(5) 0.95084(19) 0.07884(15) 0.0388(14) Uani 1 1 d . . .
C13 C 0.6128(4) 0.97724(19) 0.09945(15) 0.0372(14) Uani 1 1 d . . .
C14 C 0.6154(4) 1.02568(19) 0.09773(15) 0.0357(13) Uani 1 1 d . . .
C15 C 0.5418(5) 1.04475(19) 0.07470(16) 0.0414(15) Uani 1 1 d . . .
H15A H 0.5390 1.0773 0.0723 0.050 Uiso 1 1 calc R . .
C16 C 0.4715(5) 1.0183(2) 0.05487(17) 0.0477(16) Uani 1 1 d . . .
H16A H 0.4215 1.0337 0.0400 0.057 Uiso 1 1 calc R . .
C17 C 0.6913(5) 1.05421(18) 0.11809(16) 0.0388(14) Uani 1 1 d . . .
C18 C 0.7888(5) 1.0419(2) 0.12346(15) 0.0408(15) Uani 1 1 d . . .
H18A H 0.8078 1.0135 0.1142 0.049 Uiso 1 1 calc R . .
C19 C 0.8592(5) 1.06924(19) 0.14163(15) 0.0395(14) Uani 1 1 d . . .
H19A H 0.9254 1.0595 0.1443 0.047 Uiso 1 1 calc R . .
C20 C 0.8355(5) 1.11051(19) 0.15604(15) 0.0402(14) Uani 1 1 d . . .
C21 C 0.7382(5) 1.1236(2) 0.15031(16) 0.0434(15) Uani 1 1 d . . .
H21A H 0.7201 1.1525 0.1590 0.052 Uiso 1 1 calc R . .
C22 C 0.6675(5) 1.09650(19) 0.13260(16) 0.0430(15) Uani 1 1 d . . .
H22A H 0.6015 1.1063 0.1300 0.052 Uiso 1 1 calc R . .
C23 C 0.9114(5) 1.1417(2) 0.17724(17) 0.0494(17) Uani 1 1 d . . .
C24 C 1.0127(6) 1.1218(3) 0.1812(2) 0.076(2) Uani 1 1 d . . .
H24A H 1.0128 1.0917 0.1927 0.114 Uiso 1 1 calc R . .
H24B H 1.0577 1.1425 0.1953 0.114 Uiso 1 1 calc R . .
H24C H 1.0335 1.1181 0.1582 0.114 Uiso 1 1 calc R . .
C25 C 0.8812(6) 1.1500(3) 0.2132(2) 0.068(2) Uani 1 1 d . . .
H25A H 0.8796 1.1206 0.2255 0.103 Uiso 1 1 calc R . .
H25B H 0.8164 1.1641 0.2107 0.103 Uiso 1 1 calc R . .
H25C H 0.9285 1.1706 0.2266 0.103 Uiso 1 1 calc R . .
C26 C 0.9128(7) 1.1889(3) 0.1591(2) 0.075(2) Uani 1 1 d . . .
H26A H 0.9611 1.2089 0.1726 0.112 Uiso 1 1 calc R . .
H26B H 0.8481 1.2031 0.1577 0.112 Uiso 1 1 calc R . .
H26C H 0.9301 1.1848 0.1356 0.112 Uiso 1 1 calc R . .
C27 C 0.6420(4) 0.90396(18) 0.11336(14) 0.0357(13) Uani 1 1 d . . .
C28 C 0.6807(4) 0.86239(18) 0.13107(15) 0.0371(14) Uani 1 1 d . . .
C29 C 0.7046(4) 0.82356(19) 0.11322(15) 0.0384(14) Uani 1 1 d . . .
H29A H 0.6977 0.8237 0.0885 0.046 Uiso 1 1 calc R . .
C30 C 0.7384(5) 0.7847(2) 0.13135(17) 0.0440(15) Uani 1 1 d . . .
H30A H 0.7574 0.7587 0.1190 0.053 Uiso 1 1 calc R . .
C31 C 0.7449(5) 0.78303(19) 0.16724(16) 0.0408(14) Uani 1 1 d . . .
C32 C 0.7209(6) 0.8225(2) 0.18502(17) 0.0573(19) Uani 1 1 d . . .
H32A H 0.7260 0.8221 0.2097 0.069 Uiso 1 1 calc R . .
C33 C 0.6902(5) 0.8613(2) 0.16732(17) 0.0518(18) Uani 1 1 d . . .
H33A H 0.6751 0.8879 0.1798 0.062 Uiso 1 1 calc R . .
C34 C 0.7768(5) 0.7415(2) 0.18696(17) 0.0447(15) Uani 1 1 d . . .
C35 C 0.5364(6) 0.5207(3) 0.0807(2) 0.082(3) Uani 1 1 d . . .
H35A H 0.5001 0.5040 0.0611 0.122 Uiso 1 1 calc R . .
H35B H 0.5284 0.5539 0.0768 0.122 Uiso 1 1 calc R . .
H35C H 0.5114 0.5121 0.1023 0.122 Uiso 1 1 calc R . .
C36 C 0.6804(7) 0.5204(3) 0.0495(2) 0.075(2) Uani 1 1 d . . .
H36A H 0.6447 0.5022 0.0306 0.113 Uiso 1 1 calc R . .
H36B H 0.7502 0.5134 0.0512 0.113 Uiso 1 1 calc R . .
H36C H 0.6698 0.5532 0.0446 0.113 Uiso 1 1 calc R . .
C37 C 0.6574(6) 0.4568(3) 0.0900(2) 0.069(2) Uani 1 1 d . . .
H37A H 0.6237 0.4397 0.0701 0.103 Uiso 1 1 calc R . .
H37B H 0.6300 0.4483 0.1112 0.103 Uiso 1 1 calc R . .
H37C H 0.7271 0.4493 0.0929 0.103 Uiso 1 1 calc R . .
C38 C 0.6440(5) 0.5083(2) 0.0835(2) 0.0583(19) Uani 1 1 d . . .
C39 C 0.6968(5) 0.5355(2) 0.11463(18) 0.0532(18) Uani 1 1 d . . .
C40 C 0.6769(5) 0.5260(2) 0.14796(18) 0.0522(17) Uani 1 1 d . . .
H40A H 0.6362 0.5006 0.1515 0.063 Uiso 1 1 calc R . .
C41 C 0.7150(5) 0.5525(2) 0.17611(19) 0.0539(18) Uani 1 1 d . . .
H41A H 0.7007 0.5447 0.1987 0.065 Uiso 1 1 calc R . .
C42 C 0.7734(5) 0.5902(2) 0.17216(17) 0.0440(15) Uani 1 1 d . . .
C43 C 0.7966(5) 0.5993(2) 0.13878(18) 0.0522(17) Uani 1 1 d . . .
H43A H 0.8385 0.6242 0.1352 0.063 Uiso 1 1 calc R . .
C44 C 0.7586(5) 0.5718(2) 0.11085(18) 0.0503(17) Uani 1 1 d . . .
H44A H 0.7757 0.5783 0.0884 0.060 Uiso 1 1 calc R . .
C45 C 0.8101(5) 0.6194(2) 0.20224(17) 0.0450(16) Uani 1 1 d . . .
C46 C 0.8501(5) 0.6019(2) 0.23385(18) 0.0534(18) Uani 1 1 d . . .
H46A H 0.8585 0.5695 0.2358 0.064 Uiso 1 1 calc R . .
C47 C 0.8791(5) 0.6285(2) 0.26309(17) 0.0510(17) Uani 1 1 d . . .
H47A H 0.9052 0.6134 0.2841 0.061 Uiso 1 1 calc R . .
C48 C 0.8715(5) 0.6770(2) 0.26302(17) 0.0470(16) Uani 1 1 d . . .
C49 C 0.8338(5) 0.6946(2) 0.23062(17) 0.0454(16) Uani 1 1 d . . .
C50 C 0.8035(5) 0.6683(2) 0.20171(16) 0.0428(15) Uani 1 1 d . . .
C51 C 0.8929(5) 0.7030(2) 0.29537(17) 0.0485(16) Uani 1 1 d . . .
C52 C 0.9686(5) 0.6898(2) 0.32179(17) 0.0495(16) Uani 1 1 d . . .
H52A H 1.0130 0.6665 0.3170 0.059 Uiso 1 1 calc R . .
C53 C 0.9797(5) 0.7099(3) 0.35426(18) 0.0561(18) Uani 1 1 d . . .
H53A H 1.0308 0.6996 0.3714 0.067 Uiso 1 1 calc R . .
C54 C 0.9181(5) 0.7446(2) 0.36257(19) 0.0565(18) Uani 1 1 d . . .
C55 C 0.8459(6) 0.7593(2) 0.33604(19) 0.0567(18) Uani 1 1 d . . .
H55A H 0.8044 0.7841 0.3404 0.068 Uiso 1 1 calc R . .
C56 C 0.8337(5) 0.7385(2) 0.30350(18) 0.0552(18) Uani 1 1 d . . .
H56A H 0.7830 0.7490 0.2863 0.066 Uiso 1 1 calc R . .
C57 C 0.9262(6) 0.7647(3) 0.3993(2) 0.067(2) Uani 1 1 d . . .
C58 C 0.8843(11) 0.7286(4) 0.4218(3) 0.132(5) Uani 1 1 d . . .
H58A H 0.8165 0.7221 0.4122 0.198 Uiso 1 1 calc R . .
H58B H 0.8866 0.7404 0.4456 0.198 Uiso 1 1 calc R . .
H58C H 0.9229 0.7003 0.4221 0.198 Uiso 1 1 calc R . .
C59 C 1.0323(7) 0.7756(4) 0.4138(3) 0.093(3) Uani 1 1 d . . .
H59A H 1.0719 0.7476 0.4133 0.140 Uiso 1 1 calc R . .
H59B H 1.0354 0.7866 0.4378 0.140 Uiso 1 1 calc R . .
H59C H 1.0574 0.7994 0.3994 0.140 Uiso 1 1 calc R . .
C60 C 0.8681(6) 0.8093(3) 0.4006(2) 0.092(3) Uani 1 1 d . . .
H60A H 0.7996 0.8036 0.3915 0.137 Uiso 1 1 calc R . .
H60B H 0.8947 0.8328 0.3863 0.137 Uiso 1 1 calc R . .
H60C H 0.8728 0.8201 0.4247 0.137 Uiso 1 1 calc R . .
O1 O 0.5138(4) 0.82157(18) 0.05352(17) 0.0871(19) Uani 1 1 d . . .
O2 O 0.6708(6) 0.8623(3) 0.02720(16) 0.096(2) Uani 1 1 d . . .
O3 O 0.8214(5) 0.9031(2) 0.07543(18) 0.0909(19) Uani 1 1 d . . .
O4 O 0.8827(5) 0.9343(2) 0.14711(19) 0.091(2) Uani 1 1 d . . .
O5 O 0.7591(6) 0.97014(18) 0.19141(14) 0.090(2) Uani 1 1 d . . .
O6 O 0.5464(10) 0.9713(3) 0.1997(3) 0.162(4) Uani 1 1 d . . .
O7 O 0.4471(5) 0.9152(3) 0.14660(16) 0.097(2) Uani 1 1 d . . .
O8 O 0.4206(4) 0.8300(2) 0.11148(19) 0.095(2) Uani 1 1 d . . .
C61 C 0.5258(11) 0.8156(5) 0.0186(4) 0.137(6) Uani 1 1 d . . .
H61A H 0.4613 0.8128 0.0042 0.164 Uiso 1 1 calc R . .
H61B H 0.5631 0.7870 0.0158 0.164 Uiso 1 1 calc R . .
C62 C 0.5764(13) 0.8538(6) 0.0078(3) 0.148(6) Uani 1 1 d . . .
H62A H 0.5355 0.8816 0.0092 0.177 Uiso 1 1 calc R . .
H62B H 0.5846 0.8495 -0.0170 0.177 Uiso 1 1 calc R . .
C63 C 0.7225(12) 0.8996(5) 0.0206(3) 0.132(5) Uani 1 1 d . . .
H63A H 0.6885 0.9273 0.0276 0.158 Uiso 1 1 calc R . .
H63B H 0.7236 0.9016 -0.0049 0.158 Uiso 1 1 calc R . .
C64 C 0.8204(10) 0.9004(5) 0.0375(3) 0.136(5) Uani 1 1 d . . .
H64A H 0.8550 0.9273 0.0294 0.164 Uiso 1 1 calc R . .
H64B H 0.8548 0.8722 0.0315 0.164 Uiso 1 1 calc R . .
C65 C 0.9154(7) 0.9057(3) 0.0923(3) 0.099(3) Uani 1 1 d . . .
H65A H 0.9414 0.9369 0.0887 0.119 Uiso 1 1 calc R . .
H65B H 0.9564 0.8833 0.0816 0.119 Uiso 1 1 calc R . .
C66 C 0.9239(7) 0.8966(4) 0.1300(3) 0.100(3) Uani 1 1 d . . .
H66A H 0.8890 0.8678 0.1342 0.120 Uiso 1 1 calc R . .
H66B H 0.9934 0.8927 0.1397 0.120 Uiso 1 1 calc R . .
C67 C 0.9049(8) 0.9296(3) 0.1841(3) 0.111(4) Uani 1 1 d . . .
H67A H 0.9764 0.9292 0.1911 0.133 Uiso 1 1 calc R . .
H67B H 0.8774 0.9005 0.1919 0.133 Uiso 1 1 calc R . .
C68 C 0.8602(10) 0.9705(3) 0.2006(3) 0.126(5) Uani 1 1 d . . .
H68A H 0.8762 0.9689 0.2262 0.152 Uiso 1 1 calc R . .
H68B H 0.8874 0.9995 0.1925 0.152 Uiso 1 1 calc R . .
C69 C 0.7059(11) 1.0039(3) 0.2095(2) 0.134(6) Uani 1 1 d . . .
H69A H 0.7356 1.0348 0.2085 0.161 Uiso 1 1 calc R . .
H69B H 0.7066 0.9952 0.2342 0.161 Uiso 1 1 calc R . .
C70 C 0.5924(8) 1.0039(4) 0.1888(3) 0.105(4) Uani 1 1 d . . .
H70A H 0.5600 1.0334 0.1929 0.126 Uiso 1 1 calc R . .
H70B H 0.5935 1.0005 0.1634 0.126 Uiso 1 1 calc R . .
C71 C 0.4522(13) 0.9761(6) 0.1891(5) 0.182(8) Uani 1 1 d . . .
H71A H 0.4349 1.0089 0.1918 0.219 Uiso 1 1 calc R . .
H71B H 0.4159 0.9580 0.2048 0.219 Uiso 1 1 calc R . .
C72 C 0.4210(8) 0.9633(5) 0.1560(3) 0.119(4) Uani 1 1 d . . .
H72A H 0.4485 0.9850 0.1401 0.143 Uiso 1 1 calc R . .
H72B H 0.3491 0.9665 0.1518 0.143 Uiso 1 1 calc R . .
C73 C 0.3860(9) 0.8838(6) 0.1557(3) 0.122(5) Uani 1 1 d . . .
H73A H 0.3205 0.8888 0.1425 0.146 Uiso 1 1 calc R . .
H73B H 0.3805 0.8870 0.1808 0.146 Uiso 1 1 calc R . .
C74 C 0.4200(9) 0.8369(7) 0.1488(3) 0.160(8) Uani 1 1 d . . .
H74A H 0.4867 0.8323 0.1612 0.192 Uiso 1 1 calc R . .
H74B H 0.3765 0.8140 0.1576 0.192 Uiso 1 1 calc R . .
C75 C 0.4568(8) 0.7876(4) 0.1010(5) 0.126(5) Uani 1 1 d . . .
H75A H 0.4176 0.7620 0.1088 0.151 Uiso 1 1 calc R . .
H75B H 0.5252 0.7835 0.1119 0.151 Uiso 1 1 calc R . .
C76 C 0.4523(8) 0.7862(3) 0.0638(4) 0.117(5) Uani 1 1 d . . .
H76A H 0.4744 0.7558 0.0563 0.140 Uiso 1 1 calc R . .
H76B H 0.3843 0.7912 0.0527 0.140 Uiso 1 1 calc R . .
B1 B 0.6929(7) 0.6836(3) 0.0767(2) 0.094(3) Uani 1 1 d DU . .
F1 F 0.6605(4) 0.68184(17) 0.10960(13) 0.0966(16) Uani 1 1 d DU . .
F2 F 0.6565(4) 0.64676(18) 0.05691(14) 0.1061(18) Uani 1 1 d DU . .
F3 F 0.6616(6) 0.72418(19) 0.06068(14) 0.151(3) Uani 1 1 d DU . .
F4 F 0.7950(5) 0.6827(2) 0.08297(17) 0.127(2) Uani 1 1 d DU . .
B2A B 0.8031(9) 0.8986(5) 0.2857(3) 0.136(6) Uani 0.67 1 d PDU A -1
F5A F 0.8754(9) 0.9021(4) 0.2659(3) 0.148(5) Uani 0.67 1 d PDU A -1
F6A F 0.7393(10) 0.8651(5) 0.2732(4) 0.246(8) Uani 0.67 1 d PDU A -1
F7A F 0.7591(10) 0.9408(4) 0.2853(3) 0.186(5) Uani 0.67 1 d PDU A -1
F8A F 0.8405(8) 0.8887(6) 0.3191(3) 0.224(8) Uani 0.67 1 d PDU A -1
B2B B 0.868(2) 0.8647(5) 0.2728(5) 0.214(15) Uani 0.33 1 d PDU B -2
F5B F 0.8737(13) 0.8220(3) 0.2562(3) 0.139(8) Uani 0.33 1 d PDU B -2
F6B F 0.858(2) 0.8600(5) 0.3081(4) 0.237(16) Uani 0.33 1 d PDU B -2
F7B F 0.792(3) 0.8928(6) 0.2569(5) 0.239(17) Uani 0.33 1 d PDU B -2
F8B F 0.957(2) 0.8878(10) 0.2709(9) 0.37(2) Uani 0.33 1 d PDU B -2

loop_
_atom_site_aniso_label
_atom_site_aniso_U_11
_atom_site_aniso_U_22
_atom_site_aniso_U_33
_atom_site_aniso_U_23
_atom_site_aniso_U_13
_atom_site_aniso_U_12
N1 0.057(3) 0.018(2) 0.040(3) -0.002(2) 0.010(2) -0.009(2)
N2 0.047(3) 0.024(2) 0.038(3) 0.002(2) -0.003(2) 0.000(2)
N3 0.057(3) 0.028(3) 0.043(3) 0.003(2) 0.010(3) 0.005(2)
N4 0.078(4) 0.026(3) 0.038(3) 0.003(2) 0.005(3) 0.002(3)
C1 0.066(6) 0.192(12) 0.073(6) -0.030(7) 0.003(5) -0.037(7)
C2 0.100(7) 0.109(7) 0.047(5) -0.008(5) -0.003(5) -0.041(6)
C3 0.217(14) 0.053(5) 0.098(8) -0.006(5) -0.066(8) -0.048(7)
C4 0.069(5) 0.057(4) 0.036(4) -0.005(3) -0.006(3) -0.016(4)
C5 0.052(4) 0.037(3) 0.025(3) -0.004(2) 0.004(3) -0.001(3)
C6 0.047(4) 0.029(3) 0.044(4) -0.003(3) 0.004(3) -0.009(3)
C7 0.050(4) 0.047(4) 0.024(3) 0.007(3) 0.009(3) -0.002(3)
C8 0.042(3) 0.038(3) 0.033(3) -0.006(3) 0.009(3) 0.000(3)
C9 0.059(4) 0.038(3) 0.033(3) 0.003(3) -0.002(3) -0.010(3)
C10 0.060(4) 0.049(4) 0.030(3) 0.006(3) 0.001(3) -0.002(3)
C11 0.051(4) 0.026(3) 0.041(4) 0.001(3) 0.005(3) -0.005(3)
C12 0.054(4) 0.030(3) 0.034(3) -0.002(3) 0.011(3) 0.000(3)
C13 0.047(4) 0.028(3) 0.037(3) -0.001(2) 0.008(3) -0.001(3)
C14 0.037(3) 0.030(3) 0.040(3) -0.006(2) 0.005(3) -0.001(2)
C15 0.057(4) 0.022(3) 0.045(4) -0.004(3) 0.005(3) -0.008(3)
C16 0.060(4) 0.037(3) 0.046(4) 0.006(3) 0.007(3) 0.004(3)
C17 0.053(4) 0.020(3) 0.045(4) 0.004(2) 0.015(3) -0.003(3)
C18 0.055(4) 0.026(3) 0.042(4) -0.003(3) 0.013(3) 0.009(3)
C19 0.044(4) 0.031(3) 0.043(4) 0.004(3) 0.002(3) -0.004(3)
C20 0.054(4) 0.028(3) 0.038(3) 0.005(2) 0.008(3) 0.001(3)
C21 0.058(4) 0.026(3) 0.044(4) -0.010(3) 0.000(3) -0.003(3)
C22 0.046(4) 0.030(3) 0.052(4) -0.003(3) 0.003(3) 0.010(3)
C23 0.054(4) 0.043(4) 0.049(4) 0.001(3) -0.001(3) -0.011(3)
C24 0.056(5) 0.069(5) 0.098(7) -0.024(5) -0.004(4) -0.014(4)
C25 0.067(5) 0.074(5) 0.061(5) -0.008(4) -0.004(4) -0.015(4)
C26 0.094(6) 0.048(4) 0.080(6) 0.001(4) 0.001(5) -0.020(4)
C27 0.049(4) 0.027(3) 0.030(3) -0.003(2) 0.000(3) -0.005(3)
C28 0.046(4) 0.023(3) 0.042(4) 0.001(2) 0.008(3) -0.001(2)
C29 0.052(4) 0.033(3) 0.030(3) -0.003(2) 0.005(3) -0.007(3)
C30 0.054(4) 0.029(3) 0.051(4) -0.003(3) 0.015(3) -0.004(3)
C31 0.057(4) 0.026(3) 0.041(4) 0.006(3) 0.013(3) 0.000(3)
C32 0.096(6) 0.042(4) 0.035(4) -0.003(3) 0.011(4) 0.003(4)
C33 0.086(5) 0.022(3) 0.050(4) -0.001(3) 0.016(4) 0.010(3)
C34 0.054(4) 0.031(3) 0.051(4) 0.000(3) 0.013(3) 0.004(3)
C35 0.079(6) 0.075(6) 0.087(6) -0.015(5) 0.000(5) 0.010(5)
C36 0.103(7) 0.065(5) 0.059(5) -0.017(4) 0.015(5) -0.015(5)
C37 0.079(6) 0.056(5) 0.072(5) -0.020(4) 0.010(4) 0.008(4)
C38 0.055(4) 0.053(4) 0.070(5) -0.007(4) 0.021(4) 0.001(3)
C39 0.062(4) 0.044(4) 0.058(4) -0.004(3) 0.021(4) 0.009(3)
C40 0.064(5) 0.034(3) 0.062(5) 0.003(3) 0.022(4) -0.003(3)
C41 0.069(5) 0.035(4) 0.061(5) 0.007(3) 0.022(4) 0.000(3)
C42 0.054(4) 0.032(3) 0.049(4) 0.002(3) 0.018(3) 0.011(3)
C43 0.068(5) 0.040(4) 0.051(4) 0.001(3) 0.015(3) -0.012(3)
C44 0.054(4) 0.050(4) 0.051(4) 0.007(3) 0.020(3) -0.001(3)
C45 0.056(4) 0.031(3) 0.051(4) 0.002(3) 0.017(3) 0.009(3)
C46 0.074(5) 0.029(3) 0.058(4) 0.012(3) 0.012(4) 0.015(3)
C47 0.070(5) 0.045(4) 0.038(4) 0.008(3) 0.007(3) 0.019(3)
C48 0.058(4) 0.038(4) 0.045(4) 0.003(3) 0.007(3) 0.012(3)
C49 0.059(4) 0.028(3) 0.052(4) 0.004(3) 0.021(3) 0.007(3)
C50 0.052(4) 0.036(3) 0.042(4) 0.008(3) 0.013(3) 0.005(3)
C51 0.068(5) 0.033(3) 0.048(4) 0.002(3) 0.021(3) 0.003(3)
C52 0.046(4) 0.052(4) 0.052(4) -0.003(3) 0.012(3) 0.000(3)
C53 0.057(4) 0.065(5) 0.047(4) 0.000(3) 0.009(3) -0.001(4)
C54 0.058(4) 0.056(4) 0.058(5) -0.006(4) 0.020(4) -0.009(4)
C55 0.072(5) 0.043(4) 0.059(5) -0.006(3) 0.021(4) 0.002(3)
C56 0.070(5) 0.044(4) 0.050(4) 0.007(3) 0.003(4) 0.011(3)
C57 0.071(5) 0.078(6) 0.055(5) -0.017(4) 0.017(4) -0.012(4)
C58 0.210(14) 0.132(10) 0.059(6) -0.006(6) 0.039(7) -0.047(9)
C59 0.084(7) 0.101(7) 0.092(7) -0.044(6) 0.005(5) -0.003(5)
C60 0.074(6) 0.112(8) 0.091(7) -0.051(6) 0.022(5) -0.003(5)
O1 0.095(4) 0.046(3) 0.109(5) -0.035(3) -0.026(4) 0.002(3)
O2 0.114(6) 0.116(6) 0.057(4) 0.006(4) 0.014(4) 0.026(4)
O3 0.073(4) 0.105(5) 0.099(5) 0.034(4) 0.030(4) -0.003(3)
O4 0.088(4) 0.054(4) 0.118(5) 0.009(3) -0.030(4) -0.003(3)
O5 0.147(6) 0.054(3) 0.056(3) 0.007(3) -0.032(4) -0.026(4)
O6 0.221(12) 0.088(6) 0.176(10) -0.016(6) 0.026(9) 0.034(7)
O7 0.072(4) 0.157(7) 0.064(4) -0.003(4) 0.018(3) 0.004(4)
O8 0.078(4) 0.075(4) 0.127(6) 0.055(4) -0.006(4) -0.013(3)
C61 0.174(13) 0.103(9) 0.116(11) -0.076(9) -0.043(9) 0.007(9)
C62 0.203(17) 0.179(15) 0.054(7) -0.014(8) -0.006(9) 0.048(13)
C63 0.155(13) 0.174(14) 0.074(8) 0.057(8) 0.040(8) 0.017(11)
C64 0.117(10) 0.191(14) 0.116(10) 0.085(9) 0.070(8) 0.027(9)
C65 0.073(7) 0.076(6) 0.153(11) 0.037(7) 0.035(7) 0.001(5)
C66 0.065(6) 0.076(7) 0.152(11) 0.029(7) -0.013(6) -0.007(5)
C67 0.107(8) 0.070(7) 0.134(10) 0.028(6) -0.062(7) -0.001(6)
C68 0.206(14) 0.060(6) 0.086(7) 0.025(5) -0.081(8) -0.034(7)
C69 0.285(18) 0.059(6) 0.046(5) -0.032(4) -0.027(8) 0.027(8)
C70 0.102(8) 0.104(8) 0.116(9) 0.064(7) 0.041(7) 0.015(6)
C71 0.162(15) 0.206(18) 0.168(16) -0.064(13) -0.011(12) 0.112(14)
C72 0.103(8) 0.194(13) 0.061(6) -0.007(7) 0.012(6) 0.065(9)
C73 0.098(9) 0.209(16) 0.063(7) 0.054(8) 0.028(6) 0.023(10)
C74 0.098(9) 0.27(2) 0.110(10) 0.144(13) -0.011(7) -0.070(11)
C75 0.080(7) 0.055(7) 0.233(16) 0.063(9) -0.015(9) -0.028(5)
C76 0.081(7) 0.036(5) 0.220(15) -0.024(7) -0.031(9) -0.018(5)
B1 0.133(8) 0.060(6) 0.080(6) -0.027(5) -0.025(6) 0.041(6)
F1 0.114(4) 0.078(3) 0.091(3) -0.015(3) -0.010(3) 0.004(3)
F2 0.124(4) 0.085(3) 0.099(4) -0.024(3) -0.022(3) 0.002(3)
F3 0.274(9) 0.088(4) 0.077(4) 0.001(3) -0.025(4) 0.060(5)
F4 0.126(4) 0.108(5) 0.145(6) 0.036(4) 0.008(4) -0.022(4)
B2A 0.064(11) 0.203(15) 0.139(13) 0.004(17) 0.003(8) 0.036(9)
F5A 0.187(11) 0.123(10) 0.146(11) 0.000(8) 0.071(10) 0.008(8)
F6A 0.209(13) 0.298(15) 0.264(16) -0.183(15) 0.147(11) -0.070(12)
F7A 0.223(14) 0.173(10) 0.172(11) 0.025(8) 0.068(10) 0.050(9)
F8A 0.097(8) 0.40(2) 0.174(9) 0.164(13) 0.013(7) -0.007(10)
B2B 0.41(4) 0.09(2) 0.124(17) -0.018(18) -0.06(3) -0.045(18)
F5B 0.28(2) 0.025(6) 0.073(8) 0.034(5) -0.132(11) -0.065(8)
F6B 0.54(5) 0.036(9) 0.092(11) -0.010(8) -0.122(16) -0.058(16)
F7B 0.59(5) 0.036(10) 0.077(13) 0.020(9) -0.02(2) 0.035(18)
F8B 0.55(5) 0.17(3) 0.39(5) -0.10(3) 0.02(4) -0.21(3)

loop_
_atom_type_symbol
_atom_type_description
_atom_type_scat_dispersion_real
_atom_type_scat_dispersion_imag
_atom_type_scat_source
C C 0.0033 0.0016 'International Tables Vol C Tables 4.2.6.8 and 6.1.1.4'
H H 0.0000 0.0000 'International Tables Vol C Tables 4.2.6.8 and 6.1.1.4'
B B 0.0013 0.0007 'International Tables Vol C Tables 4.2.6.8 and 6.1.1.4'
N N 0.0061 0.0033 'International Tables Vol C Tables 4.2.6.8 and 6.1.1.4'
O O 0.0106 0.0060 'International Tables Vol C Tables 4.2.6.8 and 6.1.1.4'
F F 0.0171 0.0103 'International Tables Vol C Tables 4.2.6.8 and 6.1.1.4'
Cl Cl 0.1484 0.1585 'International Tables Vol C Tables 4.2.6.8 and 6.1.1.4'

loop_
_geom_angle_atom_site_label_1
_geom_angle_atom_site_label_2
_geom_angle_atom_site_label_3
_geom_angle
C27 N1 C12 110.1(5)
C27 N1 H1D 125.0
C12 N1 H1D 125.0
C27 N2 C13 108.9(5)
C27 N2 H2D 125.6
C13 N2 H2D 125.6
C34 N3 C50 108.6(5)
C34 N3 H3D 125.7
C50 N3 H3D 125.7
C34 N4 C49 109.4(5)
C34 N4 H4A 125.3
C49 N4 H4A 125.3
C4 C1 H1A 109.5
C4 C1 H1B 109.5
H1A C1 H1B 109.5
C4 C1 H1C 109.5
H1A C1 H1C 109.5
H1B C1 H1C 109.5
C4 C2 H2A 109.5
C4 C2 H2B 109.5
H2A C2 H2B 109.5
C4 C2 H2C 109.5
H2A C2 H2C 109.5
H2B C2 H2C 109.5
C4 C3 H3A 109.5
C4 C3 H3B 109.5
H3A C3 H3B 109.5
C4 C3 H3C 109.5
H3A C3 H3C 109.5
H3B C3 H3C 109.5
C2 C4 C5 113.4(6)
C2 C4 C1 109.9(7)
C5 C4 C1 108.6(6)
C2 C4 C3 107.4(7)
C5 C4 C3 109.4(6)
C1 C4 C3 107.8(9)
C10 C5 C6 116.5(5)
C10 C5 C4 123.2(5)
C6 C5 C4 120.2(5)
C7 C6 C5 122.6(6)
C7 C6 H6A 118.7
C5 C6 H6A 118.7
C6 C7 C8 119.9(5)
C6 C7 H7A 120.0
C8 C7 H7A 120.0
C9 C8 C7 117.8(5)
C9 C8 C11 122.2(5)
C7 C8 C11 119.9(5)
C8 C9 C10 120.9(6)
C8 C9 H9A 119.5
C10 C9 H9A 119.5
C5 C10 C9 122.2(6)
C5 C10 H10A 118.9
C9 C10 H10A 118.9
C12 C11 C16 113.5(5)
C12 C11 C8 123.2(5)
C16 C11 C8 123.2(6)
C13 C12 N1 105.5(5)
C13 C12 C11 122.8(5)
N1 C12 C11 131.7(5)
C12 C13 N2 106.5(5)
C12 C13 C14 123.2(5)
N2 C13 C14 130.2(5)
C15 C14 C13 114.3(5)
C15 C14 C17 122.0(5)
C13 C14 C17 123.7(5)
C14 C15 C16 122.6(5)
C14 C15 H15A 118.7
C16 C15 H15A 118.7
C15 C16 C11 123.6(6)
C15 C16 H16A 118.2
C11 C16 H16A 118.2
C18 C17 C22 116.1(5)
C18 C17 C14 122.9(5)
C22 C17 C14 121.0(5)
C19 C18 C17 122.5(5)
C19 C18 H18A 118.7
C17 C18 H18A 118.7
C18 C19 C20 121.2(6)
C18 C19 H19A 119.4
C20 C19 H19A 119.4
C19 C20 C21 116.8(6)
C19 C20 C23 123.1(6)
C21 C20 C23 120.1(5)
C22 C21 C20 122.4(6)
C22 C21 H21A 118.8
C20 C21 H21A 118.8
C21 C22 C17 120.9(6)
C21 C22 H22A 119.5
C17 C22 H22A 119.5
C24 C23 C25 109.4(6)
C24 C23 C20 112.7(6)
C25 C23 C20 109.3(5)
C24 C23 C26 108.6(6)
C25 C23 C26 107.3(6)
C20 C23 C26 109.3(5)
C23 C24 H24A 109.5
C23 C24 H24B 109.5
H24A C24 H24B 109.5
C23 C24 H24C 109.5
H24A C24 H24C 109.5
H24B C24 H24C 109.5
C23 C25 H25A 109.5
C23 C25 H25B 109.5
H25A C25 H25B 109.5
C23 C25 H25C 109.5
H25A C25 H25C 109.5
H25B C25 H25C 109.5
C23 C26 H26A 109.5
C23 C26 H26B 109.5
H26A C26 H26B 109.5
C23 C26 H26C 109.5
H26A C26 H26C 109.5
H26B C26 H26C 109.5
N1 C27 N2 108.8(5)
N1 C27 C28 125.3(5)
N2 C27 C28 125.9(5)
C29 C28 C33 119.2(5)
C29 C28 C27 122.5(5)
C33 C28 C27 118.3(5)
C30 C29 C28 119.9(6)
C30 C29 H29A 120.0
C28 C29 H29A 120.0
C29 C30 C31 121.0(6)
C29 C30 H30A 119.5
C31 C30 H30A 119.5
C30 C31 C32 118.6(6)
C30 C31 C34 122.0(5)
C32 C31 C34 119.5(6)
C33 C32 C31 120.6(6)
C33 C32 H32A 119.7
C31 C32 H32A 119.7
C32 C33 C28 120.7(6)
C32 C33 H33A 119.7
C28 C33 H33A 119.7
N4 C34 N3 108.9(5)
N4 C34 C31 125.5(5)
N3 C34 C31 125.6(6)
C38 C35 H35A 109.5
C38 C35 H35B 109.5
H35A C35 H35B 109.5
C38 C35 H35C 109.5
H35A C35 H35C 109.5
H35B C35 H35C 109.5
C38 C36 H36A 109.5
C38 C36 H36B 109.5
H36A C36 H36B 109.5
C38 C36 H36C 109.5
H36A C36 H36C 109.5
H36B C36 H36C 109.5
C38 C37 H37A 109.5
C38 C37 H37B 109.5
H37A C37 H37B 109.5
C38 C37 H37C 109.5
H37A C37 H37C 109.5
H37B C37 H37C 109.5
C36 C38 C35 108.6(7)
C36 C38 C37 108.8(6)
C35 C38 C37 109.9(7)
C36 C38 C39 112.6(6)
C35 C38 C39 107.0(6)
C37 C38 C39 109.9(6)
C44 C39 C40 117.2(6)
C44 C39 C38 123.0(6)
C40 C39 C38 119.6(6)
C41 C40 C39 121.5(6)
C41 C40 H40A 119.3
C39 C40 H40A 119.3
C42 C41 C40 121.4(6)
C42 C41 H41A 119.3
C40 C41 H41A 119.3
C41 C42 C43 117.6(6)
C41 C42 C45 120.8(6)
C43 C42 C45 121.6(6)
C44 C43 C42 120.1(6)
C44 C43 H43A 119.9
C42 C43 H43A 119.9
C39 C44 C43 122.1(6)
C39 C44 H44A 119.0
C43 C44 H44A 119.0
C46 C45 C50 113.7(6)
C46 C45 C42 123.0(5)
C50 C45 C42 123.2(6)
C45 C46 C47 124.1(6)
C45 C46 H46A 118.0
C47 C46 H46A 118.0
C46 C47 C48 122.8(6)
C46 C47 H47A 118.6
C48 C47 H47A 118.6
C49 C48 C47 112.9(6)
C49 C48 C51 126.3(6)
C47 C48 C51 120.6(6)
C50 C49 C48 124.5(6)
C50 C49 N4 105.8(5)
C48 C49 N4 129.7(6)
C49 C50 N3 107.3(5)
C49 C50 C45 122.1(6)
N3 C50 C45 130.6(6)
C56 C51 C52 116.2(6)
C56 C51 C48 121.7(6)
C52 C51 C48 121.7(6)
C53 C52 C51 121.8(6)
C53 C52 H52A 119.1
C51 C52 H52A 119.1
C52 C53 C54 121.6(7)
C52 C53 H53A 119.2
C54 C53 H53A 119.2
C53 C54 C55 116.9(7)
C53 C54 C57 121.6(7)
C55 C54 C57 121.5(7)
C56 C55 C54 121.4(7)
C56 C55 H55A 119.3
C54 C55 H55A 119.3
C51 C56 C55 122.0(7)
C51 C56 H56A 119.0
C55 C56 H56A 119.0
C58 C57 C54 106.6(7)
C58 C57 C60 108.7(8)
C54 C57 C60 112.4(7)
C58 C57 C59 110.6(9)
C54 C57 C59 111.5(7)
C60 C57 C59 107.2(7)
C57 C58 H58A 109.5
C57 C58 H58B 109.5
H58A C58 H58B 109.5
C57 C58 H58C 109.5
H58A C58 H58C 109.5
H58B C58 H58C 109.5
C57 C59 H59A 109.5
C57 C59 H59B 109.5
H59A C59 H59B 109.5
C57 C59 H59C 109.5
H59A C59 H59C 109.5
H59B C59 H59C 109.5
C57 C60 H60A 109.5
C57 C60 H60B 109.5
H60A C60 H60B 109.5
C57 C60 H60C 109.5
H60A C60 H60C 109.5
H60B C60 H60C 109.5
C61 O1 C76 109.5(9)
C63 O2 C62 120.6(11)
C65 O3 C64 111.0(8)
C67 O4 C66 110.3(8)
C68 O5 C69 115.2(8)
C70 O6 C71 109.9(13)
C73 O7 C72 113.2(10)
C75 O8 C74 117.1(11)
O1 C61 C62 108.6(8)
O1 C61 H61A 110.0
C62 C61 H61A 110.0
O1 C61 H61B 110.0
C62 C61 H61B 110.0
H61A C61 H61B 108.3
C61 C62 O2 115.6(12)
C61 C62 H62A 108.4
O2 C62 H62A 108.4
C61 C62 H62B 108.4
O2 C62 H62B 108.4
H62A C62 H62B 107.4
O2 C63 C64 115.1(11)
O2 C63 H63A 108.5
C64 C63 H63A 108.5
O2 C63 H63B 108.5
C64 C63 H63B 108.5
H63A C63 H63B 107.5
C63 C64 O3 110.0(9)
C63 C64 H64A 109.7
O3 C64 H64A 109.7
C63 C64 H64B 109.7
O3 C64 H64B 109.7
H64A C64 H64B 108.2
O3 C65 C66 113.8(8)
O3 C65 H65A 108.8
C66 C65 H65A 108.8
O3 C65 H65B 108.8
C66 C65 H65B 108.8
H65A C65 H65B 107.7
O4 C66 C65 109.7(8)
O4 C66 H66A 109.7
C65 C66 H66A 109.7
O4 C66 H66B 109.7
C65 C66 H66B 109.7
H66A C66 H66B 108.2
O4 C67 C68 107.6(7)
O4 C67 H67A 110.2
C68 C67 H67A 110.2
O4 C67 H67B 110.2
C68 C67 H67B 110.2
H67A C67 H67B 108.5
O5 C68 C67 109.8(8)
O5 C68 H68A 109.7
C67 C68 H68A 109.7
O5 C68 H68B 109.7
C67 C68 H68B 109.7
H68A C68 H68B 108.2
O5 C69 C70 105.8(7)
O5 C69 H69A 110.6
C70 C69 H69A 110.6
O5 C69 H69B 110.6
C70 C69 H69B 110.6
H69A C69 H69B 108.7
O6 C70 C69 109.2(10)
O6 C70 H70A 109.8
C69 C70 H70A 109.8
O6 C70 H70B 109.8
C69 C70 H70B 109.8
H70A C70 H70B 108.3
O6 C71 C72 116.2(13)
O6 C71 H71A 108.2
C72 C71 H71A 108.2
O6 C71 H71B 108.2
C72 C71 H71B 108.2
H71A C71 H71B 107.4
C71 C72 O7 115.5(11)
C71 C72 H72A 108.4
O7 C72 H72A 108.4
C71 C72 H72B 108.4
O7 C72 H72B 108.4
H72A C72 H72B 107.5
O7 C73 C74 110.9(10)
O7 C73 H73A 109.5
C74 C73 H73A 109.5
O7 C73 H73B 109.5
C74 C73 H73B 109.5
H73A C73 H73B 108.1
O8 C74 C73 110.6(9)
O8 C74 H74A 109.5
C73 C74 H74A 109.5
O8 C74 H74B 109.5
C73 C74 H74B 109.5
H74A C74 H74B 108.1
O8 C75 C76 110.2(9)
O8 C75 H75A 109.6
C76 C75 H75A 109.6
O8 C75 H75B 109.6
C76 C75 H75B 109.6
H75A C75 H75B 108.1
O1 C76 C75 108.3(8)
O1 C76 H76A 110.0
C75 C76 H76A 110.0
O1 C76 H76B 110.0
C75 C76 H76B 110.0
H76A C76 H76B 108.4
F2 B1 F3 110.2(6)
F2 B1 F4 111.6(6)
F3 B1 F4 110.0(8)
F2 B1 F1 110.0(7)
F3 B1 F1 108.7(6)
F4 B1 F1 106.2(6)
F5A B2A F8A 110.1(10)
F5A B2A F6A 110.4(10)
F8A B2A F6A 109.4(11)
F5A B2A F7A 106.9(10)
F8A B2A F7A 108.3(10)
F6A B2A F7A 111.7(10)
F6B B2B F5B 112.3(11)
F6B B2B F7B 108.4(11)
F5B B2B F7B 113.2(11)
F6B B2B F8B 107.5(11)
F5B B2B F8B 107.1(11)
F7B B2B F8B 108.1(11)

loop_
_geom_bond_atom_site_label_1
_geom_bond_atom_site_label_2
_geom_bond_distance
N1 C27 1.322(7)
N1 C12 1.393(7)
N1 H1D 0.8800
N2 C27 1.325(7)
N2 C13 1.403(7)
N2 H2D 0.8800
N3 C34 1.339(7)
N3 C50 1.394(7)
N3 H3D 0.8800
N4 C34 1.330(8)
N4 C49 1.403(7)
N4 H4A 0.8800
C1 C4 1.525(12)
C1 H1A 0.9800
C1 H1B 0.9800
C1 H1C 0.9800
C2 C4 1.503(10)
C2 H2A 0.9800
C2 H2B 0.9800
C2 H2C 0.9800
C3 C4 1.547(11)
C3 H3A 0.9800
C3 H3B 0.9800
C3 H3C 0.9800
C4 C5 1.516(9)
C5 C10 1.370(8)
C5 C6 1.384(8)
C6 C7 1.379(8)
C6 H6A 0.9500
C7 C8 1.394(8)
C7 H7A 0.9500
C8 C9 1.378(8)
C8 C11 1.483(8)
C9 C10 1.381(8)
C9 H9A 0.9500
C10 H10A 0.9500
C11 C12 1.396(8)
C11 C16 1.405(8)
C12 C13 1.378(8)
C13 C14 1.409(8)
C14 C15 1.377(8)
C14 C17 1.479(8)
C15 C16 1.388(9)
C15 H15A 0.9500
C16 H16A 0.9500
C17 C18 1.383(8)
C17 C22 1.408(8)
C18 C19 1.374(8)
C18 H18A 0.9500
C19 C20 1.380(8)
C19 H19A 0.9500
C20 C21 1.388(9)
C20 C23 1.537(9)
C21 C22 1.366(8)
C21 H21A 0.9500
C22 H22A 0.9500
C23 C24 1.505(10)
C23 C25 1.527(10)
C23 C26 1.542(10)
C24 H24A 0.9800
C24 H24B 0.9800
C24 H24C 0.9800
C25 H25A 0.9800
C25 H25B 0.9800
C25 H25C 0.9800
C26 H26A 0.9800
C26 H26B 0.9800
C26 H26C 0.9800
C27 C28 1.455(8)
C28 C29 1.386(8)
C28 C33 1.394(9)
C29 C30 1.376(8)
C29 H29A 0.9500
C30 C31 1.382(8)
C30 H30A 0.9500
C31 C32 1.401(9)
C31 C34 1.464(8)
C32 C33 1.356(9)
C32 H32A 0.9500
C33 H33A 0.9500
C35 C38 1.521(11)
C35 H35A 0.9800
C35 H35B 0.9800
C35 H35C 0.9800
C36 C38 1.516(10)
C36 H36A 0.9800
C36 H36B 0.9800
C36 H36C 0.9800
C37 C38 1.523(10)
C37 H37A 0.9800
C37 H37B 0.9800
C37 H37C 0.9800
C38 C39 1.541(10)
C39 C44 1.377(9)
C39 C40 1.385(9)
C40 C41 1.381(9)
C40 H40A 0.9500
C41 C42 1.380(9)
C41 H41A 0.9500
C42 C43 1.399(9)
C42 C45 1.477(9)
C43 C44 1.390(9)
C43 H43A 0.9500
C44 H44A 0.9500
C45 C46 1.373(9)
C45 C50 1.422(8)
C46 C47 1.385(9)
C46 H46A 0.9500
C47 C48 1.412(8)
C47 H47A 0.9500
C48 C49 1.391(9)
C48 C51 1.460(9)
C49 C50 1.375(9)
C51 C56 1.379(9)
C51 C52 1.415(9)
C52 C53 1.376(9)
C52 H52A 0.9500
C53 C54 1.385(10)
C53 H53A 0.9500
C54 C55 1.401(10)
C54 C57 1.528(10)
C55 C56 1.388(9)
C55 H55A 0.9500
C56 H56A 0.9500
C57 C58 1.526(13)
C57 C60 1.530(12)
C57 C59 1.531(11)
C58 H58A 0.9800
C58 H58B 0.9800
C58 H58C 0.9800
C59 H59A 0.9800
C59 H59B 0.9800
C59 H59C 0.9800
C60 H60A 0.9800
C60 H60B 0.9800
C60 H60C 0.9800
O1 C61 1.396(15)
O1 C76 1.423(13)
O2 C63 1.342(14)
O2 C62 1.438(17)
O3 C65 1.377(11)
O3 C64 1.471(13)
O4 C67 1.432(12)
O4 C66 1.436(12)
O5 C68 1.396(14)
O5 C69 1.461(12)
O6 C70 1.247(13)
O6 C71 1.320(16)
O7 C73 1.324(15)
O7 C72 1.501(14)
O8 C75 1.410(14)
O8 C74 1.461(16)
C61 C62 1.407(19)
C61 H61A 0.9900
C61 H61B 0.9900
C62 H62A 0.9900
C62 H62B 0.9900
C63 C64 1.423(16)
C63 H63A 0.9900
C63 H63B 0.9900
C64 H64A 0.9900
C64 H64B 0.9900
C65 C66 1.474(14)
C65 H65A 0.9900
C65 H65B 0.9900
C66 H66A 0.9900
C66 H66B 0.9900
C67 C68 1.518(16)
C67 H67A 0.9900
C67 H67B 0.9900
C68 H68A 0.9900
C68 H68B 0.9900
C69 C70 1.664(16)
C69 H69A 0.9900
C69 H69B 0.9900
C70 H70A 0.9900
C70 H70B 0.9900
C71 C72 1.351(16)
C71 H71A 0.9900
C71 H71B 0.9900
C72 H72A 0.9900
C72 H72B 0.9900
C73 C74 1.48(2)
C73 H73A 0.9900
C73 H73B 0.9900
C74 H74A 0.9900
C74 H74B 0.9900
C75 C76 1.436(16)
C75 H75A 0.9900
C75 H75B 0.9900
C76 H76A 0.9900
C76 H76B 0.9900
B1 F2 1.372(8)
B1 F3 1.376(8)
B1 F4 1.402(9)
B1 F1 1.407(9)
B2A F5A 1.343(11)
B2A F8A 1.356(11)
B2A F6A 1.359(11)
B2A F7A 1.367(11)
B2B F6B 1.400(13)
B2B F5B 1.404(13)
B2B F7B 1.408(13)
B2B F8B 1.416(13)

loop_
_platon_squeeze_void_nr
_platon_squeeze_void_average_x
_platon_squeeze_void_average_y
_platon_squeeze_void_average_z
_platon_squeeze_void_volume
_platon_squeeze_void_count_electrons
_platon_squeeze_void_content
1 0.000 0.032 0.250 35 2 ' '
2 0.500 0.202 0.750 129 46 ' '
3 0.966 0.200 0.686 15 0 ' '
4 0.034 0.200 0.814 15 0 ' '
5 0.750 0.250 0.500 52 7 ' '
6 0.250 0.250 1.000 52 7 ' '
7 0.000 0.298 0.250 129 46 ' '
8 0.466 0.300 0.186 15 0 ' '
9 0.534 0.300 0.314 15 0 ' '
10 0.500 0.468 0.750 35 2 ' '
11 0.500 0.532 0.250 35 2 ' '
12 0.000 0.702 0.750 129 46 ' '
13 0.466 0.700 0.686 15 0 ' '
14 0.534 0.700 0.814 15 0 ' '
15 0.250 0.750 0.500 52 7 ' '
16 0.750 0.750 1.000 52 7 ' '
17 0.500 0.798 0.250 129 46 ' '
18 0.966 0.800 0.186 15 0 ' '
19 0.034 0.800 0.314 15 0 ' '
20 0.000 0.968 0.750 35 2 ' '
